data_4507840
loop_
_publ_author_name
'Yang, Lu'
'Zhou, Zhen'
'Ma, Pengtao'
'Wang, Jingping'
'Niu, Jingyang'

_publ_section_title
;
 Assembly of Dimeric and Tetrameric Complexes of
 Polyoxomolybdobisphosphonates Built from
 [(Mo3O8){O3PC(O)(CH2-3-C5NH5)PO3}]2--Subunits
;
_journal_issue 6
_journal_name_full 'Crystal Growth &amp; Design'
_journal_page_first 2540
_journal_paper_doi 10.1021/cg400292g
_journal_volume 13
_journal_year 2013
_chemical_formula_sum 'C14 H40 Mo6 N2 Na4 O43 P4'
_chemical_formula_weight 1715.94
_chemical_name_systematic
;

 ?

;
_space_group_IT_number 14
_symmetry_cell_setting monoclinic
_symmetry_space_group_name_Hall '-P 2ybc'
_symmetry_space_group_name_H-M 'P 1 21/c 1'
_atom_sites_solution_hydrogens geom
_atom_sites_solution_primary direct
_atom_sites_solution_secondary difmap
_audit_creation_method SHELXL-97
_cell_angle_alpha 90.00
_cell_angle_beta 111.687(8)
_cell_angle_gamma 90.00
_cell_formula_units_Z 4
_cell_length_a 18.686(7)
_cell_length_b 17.255(7)
_cell_length_c 18.508(7)
_cell_measurement_reflns_used 1527
_cell_measurement_temperature 296(2)
_cell_measurement_theta_max 17.61
_cell_measurement_theta_min 2.28
_cell_volume 5545(4)
_computing_cell_refinement 'Bruker SMART'
_computing_data_collection 'Bruker SMART'
_computing_data_reduction 'Bruker SAINT'
_computing_molecular_graphics 'Bruker SHELXTL'
_computing_publication_material 'Bruker SHELXTL'
_computing_structure_refinement 'SHELXL-97 (Sheldrick, 1997)'
_computing_structure_solution 'SHELXS-97 (Sheldrick, 1990)'
_diffrn_ambient_temperature 296(2)
_diffrn_measured_fraction_theta_full 0.994
_diffrn_measured_fraction_theta_max 0.994
_diffrn_measurement_device_type 'CCD area detector'
_diffrn_measurement_method 'phi and omega scans'
_diffrn_radiation_monochromator graphite
_diffrn_radiation_source 'fine-focus sealed tube'
_diffrn_radiation_type MoK\a
_diffrn_radiation_wavelength 0.71073
_diffrn_reflns_av_R_equivalents 0.0502
_diffrn_reflns_av_sigmaI/netI 0.0666
_diffrn_reflns_limit_h_max 22
_diffrn_reflns_limit_h_min -18
_diffrn_reflns_limit_k_max 20
_diffrn_reflns_limit_k_min -20
_diffrn_reflns_limit_l_max 22
_diffrn_reflns_limit_l_min -21
_diffrn_reflns_number 27846
_diffrn_reflns_theta_full 25.10
_diffrn_reflns_theta_max 25.10
_diffrn_reflns_theta_min 1.77
_exptl_absorpt_coefficient_mu 1.567
_exptl_absorpt_correction_T_max 0.7446
_exptl_absorpt_correction_T_min 0.5590
_exptl_absorpt_correction_type multi-scan
_exptl_absorpt_process_details SADABS
_exptl_crystal_colour colorless
_exptl_crystal_density_diffrn 2.053
_exptl_crystal_density_method 'not measured'
_exptl_crystal_description block
_exptl_crystal_F_000 3344
_exptl_crystal_size_max 0.42
_exptl_crystal_size_mid 0.28
_exptl_crystal_size_min 0.20
_refine_diff_density_max 2.187
_refine_diff_density_min -1.036
_refine_diff_density_rms 0.189
_refine_ls_extinction_method none
_refine_ls_goodness_of_fit_ref 1.047
_refine_ls_hydrogen_treatment constr
_refine_ls_matrix_type full
_refine_ls_number_parameters 730
_refine_ls_number_reflns 9823
_refine_ls_number_restraints 48
_refine_ls_restrained_S_all 1.057
_refine_ls_R_factor_all 0.0811
_refine_ls_R_factor_gt 0.0585
_refine_ls_shift/su_max 0.001
_refine_ls_shift/su_mean 0.000
_refine_ls_structure_factor_coef Fsqd
_refine_ls_weighting_details 'calc w=1/[\s^2^(Fo^2^)+(0.1143P)^2^+0.0000P] where P=(Fo^2^+2Fc^2^)/3'
_refine_ls_weighting_scheme calc
_refine_ls_wR_factor_gt 0.1670
_refine_ls_wR_factor_ref 0.1807
_reflns_number_gt 7245
_reflns_number_total 9823
_reflns_threshold_expression >2sigma(I)
_cod_data_source_file cg400292g_si_002.cif
_cod_data_source_block 1
_cod_depositor_comments
;
The following automatic conversions were performed:

'_symmetry_cell_setting' value 'Monoclinic' changed to 'monoclinic'
according to /home/saulius/struct/CIF-dictionaries/cif_core.dic
dictionary named 'cif_core.dic' version 2.3.1 from
2005-06-27.

'_exptl_absorpt_correction_type' value 'Multi-scan'
changed to 'multi-scan' according to
/home/saulius/struct/CIF-dictionaries/cif_core.dic dictionary named
'cif_core.dic' version 2.3.1 from 2005-06-27.

Automatic conversion script
Id: cif_fix_values 1891 2012-01-12 08:04:46Z andrius 
;
_cod_original_sg_symbol_H-M P2(1)/c
_cod_database_code 4507840

loop_
_symmetry_equiv_pos_as_xyz
'x, y, z'
'-x, y+1/2, -z+1/2'
'-x, -y, -z'
'x, -y-1/2, z-1/2'

loop_
_atom_site_label
_atom_site_type_symbol
_atom_site_fract_x
_atom_site_fract_y
_atom_site_fract_z
_atom_site_U_iso_or_equiv
_atom_site_adp_type
_atom_site_occupancy
_atom_site_symmetry_multiplicity
_atom_site_calc_flag
_atom_site_refinement_flags
Mo1 Mo 0.50370(4) 0.30395(5) 0.17192(4) 0.0422(2) Uani 1 1 d .
Mo2 Mo 0.61009(4) 0.20539(5) 0.31807(4) 0.0415(2) Uani 1 1 d .
Mo3 Mo 0.80447(4) 0.18701(4) 0.30285(4) 0.03253(19) Uani 1 1 d .
Mo4 Mo 0.92758(4) 0.26136(4) 0.19913(4) 0.02881(18) Uani 1 1 d .
Mo5 Mo 1.12357(4) 0.34061(4) 0.22749(4) 0.0349(2) Uani 1 1 d .
Mo6 Mo 1.23383(4) 0.29831(4) 0.40088(5) 0.0436(2) Uani 1 1 d .
P1 P 0.63673(12) 0.19919(11) 0.14036(11) 0.0312(5) Uani 1 1 d .
P2 P 0.68909(12) 0.34710(11) 0.23275(11) 0.0299(4) Uani 1 1 d .
P3 P 1.05374(13) 0.31832(11) 0.37936(12) 0.0328(5) Uani 1 1 d .
P4 P 1.09702(11) 0.17094(10) 0.31709(11) 0.0256(4) Uani 1 1 d .
Na1 Na 0.88283(17) 0.38789(19) 0.3881(2) 0.0419(8) Uani 1 1 d .
Na2 Na 1.2908(3) 0.4968(2) 0.3008(2) 0.0659(11) Uani 1 1 d .
Na3 Na 0.9789(3) 0.0818(3) 0.1426(3) 0.0273(12) Uani 0.50 1 d P
Na4 Na 0.5981(5) 0.6745(4) 0.1936(5) 0.061(2) Uani 0.50 1 d P
Na5 Na 0.6695(5) 0.1284(5) -0.0175(5) 0.058(2) Uani 0.50 1 d P
Na6 Na 0.7895(6) 0.6655(5) 0.3993(4) 0.072(3) Uani 0.50 1 d P
O1 O 0.4267(4) 0.2634(5) 0.0992(4) 0.065(2) Uani 1 1 d .
O2 O 0.4711(4) 0.3933(4) 0.1858(4) 0.0624(19) Uani 1 1 d .
O3 O 0.5049(3) 0.2523(4) 0.2606(4) 0.0503(16) Uani 1 1 d .
O4 O 0.5645(3) 0.3306(3) 0.1089(3) 0.0367(13) Uani 1 1 d .
O5 O 0.5810(3) 0.1930(3) 0.1862(3) 0.0376(13) Uani 1 1 d .
O6 O 0.6276(3) 0.3232(3) 0.2672(3) 0.0385(13) Uani 1 1 d .
O7 O 0.6203(4) 0.2495(5) 0.4052(4) 0.065(2) Uani 1 1 d .
O8 O 0.5765(4) 0.1134(4) 0.3244(4) 0.065(2) Uani 1 1 d .
O9 O 0.7091(3) 0.1867(3) 0.3299(3) 0.0415(14) Uani 1 1 d .
O10 O 0.8156(4) 0.0890(3) 0.3137(4) 0.0494(16) Uani 1 1 d .
O11 O 0.8649(4) 0.2208(4) 0.3914(3) 0.0473(15) Uani 1 1 d .
O12 O 0.7155(3) 0.1654(3) 0.1858(3) 0.0336(12) Uani 1 1 d .
O13 O 0.7657(3) 0.3064(3) 0.2733(3) 0.0330(12) Uani 1 1 d .
O14 O 0.8679(3) 0.2039(3) 0.2436(3) 0.0358(13) Uani 1 1 d .
O15 O 0.6005(4) 0.1664(3) 0.0606(3) 0.0472(15) Uani 1 1 d .
O16 O 0.6970(3) 0.4340(3) 0.2318(3) 0.0427(14) Uani 1 1 d .
O17 O 0.9072(4) 0.2077(3) 0.1153(3) 0.0436(14) Uani 1 1 d .
O18 O 0.8724(3) 0.3424(3) 0.1677(4) 0.0460(15) Uani 1 1 d .
O19 O 1.0233(3) 0.3086(3) 0.1944(3) 0.0355(13) Uani 1 1 d .
O20 O 0.9748(3) 0.3120(3) 0.3155(3) 0.0346(12) Uani 1 1 d .
O21 O 1.0152(3) 0.1682(3) 0.2569(3) 0.0281(11) Uani 1 1 d .
O22 O 1.1130(4) 0.4370(3) 0.2072(4) 0.0534(16) Uani 1 1 d .
O23 O 1.1526(4) 0.3025(4) 0.1575(4) 0.0529(17) Uani 1 1 d .
O24 O 1.2291(3) 0.3510(3) 0.3105(4) 0.0462(15) Uani 1 1 d .
O25 O 1.1147(3) 0.3560(3) 0.3504(3) 0.0339(12) Uani 1 1 d .
O26 O 1.1506(3) 0.2276(3) 0.2947(3) 0.0320(12) Uani 1 1 d .
O27 O 1.2705(5) 0.3650(4) 0.4727(4) 0.075(2) Uani 1 1 d .
O28 O 1.3084(4) 0.2363(4) 0.4136(5) 0.068(2) Uani 1 1 d .
O29 O 1.1769(3) 0.2346(3) 0.4496(3) 0.0380(13) Uani 1 1 d .
O30 O 1.0514(4) 0.3582(3) 0.4512(3) 0.0466(15) Uani 1 1 d .
O31 O 1.1349(3) 0.0930(3) 0.3374(3) 0.0345(12) Uani 1 1 d .
C1 C 0.6435(4) 0.3060(4) 0.1343(4) 0.0269(16) Uani 1 1 d .
C2 C 0.6801(5) 0.3292(4) 0.0758(4) 0.0310(17) Uani 1 1 d .
H2A H 0.7344 0.3161 0.0974 0.037 Uiso 1 1 calc R
H2B H 0.6565 0.2991 0.0287 0.037 Uiso 1 1 calc R
C3 C 0.6723(4) 0.4140(4) 0.0549(4) 0.0286(16) Uani 1 1 d .
C4 C 0.7317(5) 0.4648(5) 0.0877(5) 0.0363(18) Uani 1 1 d .
H4A H 0.7780 0.4460 0.1233 0.044 Uiso 1 1 calc R
C5 C 0.6610(6) 0.5709(5) 0.0223(5) 0.054(3) Uani 1 1 d .
H5A H 0.6577 0.6241 0.0139 0.065 Uiso 1 1 calc R
C6 C 0.5987(6) 0.5233(5) -0.0151(5) 0.054(3) Uani 1 1 d .
H6A H 0.5530 0.5435 -0.0503 0.065 Uiso 1 1 calc R
C7 C 0.6065(5) 0.4439(5) 0.0016(5) 0.043(2) Uani 1 1 d .
H7A H 0.5658 0.4108 -0.0244 0.052 Uiso 1 1 calc R
C8 C 1.0968(4) 0.2190(4) 0.4044(4) 0.0296(16) Uani 1 1 d .
C9 C 1.0556(5) 0.1768(4) 0.4531(4) 0.0316(17) Uani 1 1 d .
H9A H 1.0685 0.2032 0.5026 0.038 Uiso 1 1 calc R
H9B H 1.0004 0.1807 0.4259 0.038 Uiso 1 1 calc R
C10 C 1.0774(5) 0.0918(5) 0.4682(5) 0.0369(19) Uani 1 1 d .
C11 C 1.1433(6) 0.0730(5) 0.5316(5) 0.052(2) Uani 1 1 d .
H11A H 1.1733 0.1115 0.5638 0.063 Uiso 1 1 calc R
C12 C 1.1213(8) -0.0593(6) 0.5003(7) 0.073(4) Uani 1 1 d .
H12A H 1.1365 -0.1104 0.5130 0.088 Uiso 1 1 calc R
C13 C 1.0595(7) -0.0453(6) 0.4383(7) 0.062(3) Uani 1 1 d .
H13A H 1.0322 -0.0853 0.4062 0.074 Uiso 1 1 calc R
C14 C 1.0363(6) 0.0327(5) 0.4222(6) 0.054(2) Uani 1 1 d .
H14A H 0.9920 0.0441 0.3794 0.064 Uiso 1 1 calc R
N1 N 0.7261(4) 0.5386(4) 0.0710(4) 0.0469(18) Uani 1 1 d .
H1A H 0.7658 0.5677 0.0921 0.056 Uiso 1 1 calc R
N2 N 1.1628(7) -0.0025(5) 0.5456(5) 0.077(3) Uani 1 1 d .
H2C H 1.2034 -0.0144 0.5850 0.093 Uiso 1 1 calc R
O1W O 0.9168(8) 0.4847(5) 0.5262(6) 0.130(5) Uani 1 1 d .
O2W O 1.3168(5) 0.4872(6) 0.1614(5) 0.094(3) Uani 1 1 d .
O3W O 0.8883(7) 0.0484(4) 0.1835(5) 0.104(4) Uani 1 1 d .
O4W O 1.0629(6) -0.0178(4) 0.2224(5) 0.094(3) Uani 1 1 d .
O5W O 0.5720(6) 0.5333(6) 0.1756(8) 0.122(4) Uani 1 1 d .
O6W O 0.7819(5) 0.1754(6) -0.0251(5) 0.102(3) Uani 1 1 d .
O7W O 1.0685(9) 0.1463(6) 0.1031(6) 0.146(5) Uani 1 1 d .
O8W O 0.5303(8) 0.7272(11) 0.0581(10) 0.082(5) Uani 0.50 1 d PU
O9W O 0.6083(11) 0.0617(10) -0.1264(8) 0.096(6) Uani 0.50 1 d P
O10W O 0.7701(14) 0.5079(15) 0.3828(15) 0.138(8) Uani 0.50 1 d PU
O11W O 0.7495(11) 0.0263(10) 0.0455(12) 0.103(6) Uani 0.50 1 d PU
O12W O 0.7434(9) 0.6141(14) 0.2453(9) 0.103(7) Uani 0.50 1 d P
O13W O 0.6157(18) 0.6205(13) 0.3379(12) 0.153(11) Uani 0.50 1 d P
O14W O 0.6456(16) 0.8153(16) 0.2304(16) 0.142(9) Uani 0.50 1 d PU
O15W O 0.7086(15) 0.8001(16) 0.3944(15) 0.136(8) Uani 0.50 1 d PU
O16W O 0.5080(12) 0.6390(11) 0.6283(12) 0.068(5) Uani 0.38 1 d PU
O17W O 0.4475(11) 0.3800(14) 0.5108(12) 0.080(6) Uani 0.38 1 d PU
O18W O 0.5258(16) 0.4784(14) 0.6772(15) 0.062(7) Uani 0.25 1 d PU

loop_
_atom_site_aniso_label
_atom_site_aniso_U_11
_atom_site_aniso_U_22
_atom_site_aniso_U_33
_atom_site_aniso_U_23
_atom_site_aniso_U_13
_atom_site_aniso_U_12
Mo1 0.0293(4) 0.0600(5) 0.0364(4) 0.0148(3) 0.0108(3) 0.0109(3)
Mo2 0.0341(4) 0.0603(5) 0.0329(4) 0.0173(3) 0.0157(3) 0.0074(3)
Mo3 0.0280(4) 0.0337(4) 0.0342(4) 0.0101(3) 0.0094(3) 0.0058(3)
Mo4 0.0251(4) 0.0274(4) 0.0300(4) 0.0060(3) 0.0056(3) 0.0029(3)
Mo5 0.0332(4) 0.0316(4) 0.0384(4) 0.0093(3) 0.0115(3) -0.0039(3)
Mo6 0.0302(4) 0.0408(4) 0.0463(5) 0.0103(3) -0.0015(3) -0.0103(3)
P1 0.0352(12) 0.0286(10) 0.0284(10) 0.0028(8) 0.0100(9) -0.0019(8)
P2 0.0324(11) 0.0304(10) 0.0248(9) 0.0015(8) 0.0082(8) 0.0062(8)
P3 0.0434(13) 0.0220(10) 0.0307(10) 0.0011(8) 0.0110(9) 0.0039(9)
P4 0.0249(10) 0.0220(9) 0.0286(10) 0.0032(7) 0.0085(8) 0.0027(7)
Na1 0.0221(16) 0.0429(18) 0.059(2) -0.0305(16) 0.0135(14) -0.0064(13)
Na2 0.090(3) 0.041(2) 0.067(3) 0.0035(18) 0.030(2) -0.012(2)
Na3 0.044(3) 0.017(3) 0.023(3) -0.004(2) 0.016(2) 0.006(2)
Na4 0.056(5) 0.050(4) 0.056(5) -0.016(4) -0.002(4) 0.030(4)
Na5 0.074(6) 0.053(4) 0.063(5) 0.005(4) 0.044(4) 0.013(4)
Na6 0.100(7) 0.075(6) 0.036(4) -0.009(4) 0.019(4) -0.056(5)
O1 0.036(4) 0.104(6) 0.048(4) 0.016(4) 0.007(3) -0.004(4)
O2 0.063(5) 0.068(5) 0.062(4) 0.023(4) 0.030(4) 0.040(4)
O3 0.034(3) 0.077(5) 0.048(4) 0.020(3) 0.024(3) 0.015(3)
O4 0.036(3) 0.040(3) 0.033(3) 0.016(2) 0.012(2) 0.011(2)
O5 0.033(3) 0.040(3) 0.039(3) 0.010(2) 0.013(3) -0.004(2)
O6 0.042(3) 0.049(3) 0.025(3) 0.000(2) 0.013(2) 0.003(3)
O7 0.068(5) 0.094(6) 0.038(4) 0.020(4) 0.027(3) 0.023(4)
O8 0.041(4) 0.082(5) 0.071(4) 0.036(4) 0.018(3) -0.006(4)
O9 0.031(3) 0.061(4) 0.031(3) 0.017(3) 0.010(2) 0.005(3)
O10 0.062(4) 0.035(3) 0.057(4) 0.021(3) 0.028(3) 0.011(3)
O11 0.043(4) 0.058(4) 0.033(3) 0.004(3) 0.005(3) 0.010(3)
O12 0.034(3) 0.030(3) 0.036(3) 0.000(2) 0.012(2) 0.002(2)
O13 0.031(3) 0.033(3) 0.030(3) 0.001(2) 0.005(2) -0.001(2)
O14 0.035(3) 0.035(3) 0.041(3) 0.010(2) 0.018(3) 0.003(2)
O15 0.058(4) 0.040(3) 0.037(3) -0.005(3) 0.011(3) -0.012(3)
O16 0.053(4) 0.035(3) 0.038(3) 0.000(2) 0.015(3) -0.001(3)
O17 0.047(4) 0.051(4) 0.028(3) 0.002(2) 0.008(3) -0.005(3)
O18 0.033(3) 0.037(3) 0.062(4) 0.014(3) 0.010(3) 0.007(3)
O19 0.030(3) 0.037(3) 0.038(3) 0.014(2) 0.010(2) 0.004(2)
O20 0.038(3) 0.031(3) 0.035(3) 0.003(2) 0.014(3) 0.008(2)
O21 0.027(3) 0.026(3) 0.029(3) 0.002(2) 0.008(2) 0.002(2)
O22 0.063(4) 0.036(3) 0.059(4) 0.015(3) 0.019(3) -0.009(3)
O23 0.056(4) 0.060(4) 0.055(4) 0.005(3) 0.036(3) -0.002(3)
O24 0.036(3) 0.043(3) 0.055(4) 0.008(3) 0.011(3) -0.013(3)
O25 0.039(3) 0.025(3) 0.034(3) 0.004(2) 0.009(2) -0.002(2)
O26 0.026(3) 0.028(3) 0.042(3) 0.006(2) 0.012(2) -0.001(2)
O27 0.084(6) 0.067(5) 0.050(4) 0.004(3) -0.003(4) -0.033(4)
O28 0.043(4) 0.065(5) 0.094(6) 0.025(4) 0.020(4) 0.004(3)
O29 0.035(3) 0.038(3) 0.029(3) 0.007(2) -0.002(2) -0.003(2)
O30 0.071(4) 0.033(3) 0.037(3) -0.009(2) 0.021(3) 0.002(3)
O31 0.032(3) 0.026(3) 0.043(3) 0.002(2) 0.011(2) 0.008(2)
C1 0.028(4) 0.030(4) 0.023(4) 0.006(3) 0.010(3) 0.004(3)
C2 0.030(4) 0.029(4) 0.033(4) 0.001(3) 0.010(3) 0.003(3)
C3 0.030(4) 0.030(4) 0.026(4) 0.005(3) 0.011(3) -0.002(3)
C4 0.030(5) 0.035(5) 0.038(4) 0.000(3) 0.006(4) -0.005(3)
C5 0.066(7) 0.039(5) 0.044(5) 0.006(4) 0.003(5) -0.003(5)
C6 0.046(6) 0.049(6) 0.051(6) 0.018(4) -0.002(4) -0.003(4)
C7 0.040(5) 0.043(5) 0.035(4) 0.004(4) 0.000(4) -0.014(4)
C8 0.032(4) 0.022(4) 0.027(4) 0.003(3) 0.003(3) -0.002(3)
C9 0.036(5) 0.028(4) 0.033(4) 0.002(3) 0.015(4) 0.004(3)
C10 0.047(5) 0.032(4) 0.034(4) 0.009(3) 0.019(4) -0.002(4)
C11 0.068(7) 0.042(5) 0.032(5) 0.004(4) 0.002(4) 0.021(5)
C12 0.133(12) 0.030(5) 0.073(8) 0.012(5) 0.058(8) 0.017(6)
C13 0.089(9) 0.039(5) 0.071(7) 0.000(5) 0.046(7) -0.008(5)
C14 0.063(7) 0.048(6) 0.049(5) -0.002(4) 0.020(5) -0.015(5)
N1 0.042(4) 0.040(4) 0.053(5) -0.003(3) 0.010(4) -0.011(3)
N2 0.135(9) 0.044(5) 0.044(5) 0.018(4) 0.023(5) 0.044(6)
O1W 0.234(14) 0.058(5) 0.089(7) -0.013(5) 0.050(8) -0.013(7)
O2W 0.076(6) 0.117(7) 0.087(6) -0.001(5) 0.029(5) 0.020(5)
O3W 0.232(12) 0.026(4) 0.075(5) 0.000(3) 0.081(7) -0.023(5)
O4W 0.144(9) 0.041(4) 0.067(5) -0.001(4) 0.003(5) 0.002(5)
O5W 0.079(7) 0.090(7) 0.199(12) -0.004(7) 0.052(7) 0.025(6)
O6W 0.075(6) 0.135(8) 0.075(6) -0.002(6) 0.004(5) -0.016(6)
O7W 0.305(17) 0.094(7) 0.066(6) -0.018(5) 0.100(9) -0.037(9)
O8W 0.032(6) 0.135(9) 0.079(8) -0.036(7) 0.020(6) 0.008(6)
O9W 0.147(17) 0.085(11) 0.048(9) 0.014(8) 0.029(10) -0.062(11)
O10W 0.122(11) 0.132(11) 0.142(12) -0.004(9) 0.029(8) 0.021(9)
O11W 0.095(9) 0.056(7) 0.124(10) 0.017(7) 0.001(7) -0.010(7)
O12W 0.068(11) 0.21(2) 0.057(9) -0.014(11) 0.049(9) -0.052(12)
O13W 0.26(3) 0.100(16) 0.078(14) -0.013(12) 0.044(17) 0.073(18)
O14W 0.135(11) 0.168(13) 0.157(12) -0.006(9) 0.093(9) -0.026(9)
O15W 0.121(11) 0.163(12) 0.135(12) 0.015(9) 0.061(9) -0.018(9)
O16W 0.088(9) 0.061(9) 0.083(9) -0.027(7) 0.063(8) -0.008(7)
O17W 0.051(9) 0.100(10) 0.086(10) 0.016(8) 0.024(7) 0.002(8)
O18W 0.067(10) 0.042(9) 0.055(10) 0.006(8) -0.002(8) 0.029(8)

loop_
_atom_type_symbol
_atom_type_description
_atom_type_scat_dispersion_real
_atom_type_scat_dispersion_imag
_atom_type_scat_source
C C 0.0033 0.0016 'International Tables Vol C Tables 4.2.6.8 and 6.1.1.4'
H H 0.0000 0.0000 'International Tables Vol C Tables 4.2.6.8 and 6.1.1.4'
N N 0.0061 0.0033 'International Tables Vol C Tables 4.2.6.8 and 6.1.1.4'
O O 0.0106 0.0060 'International Tables Vol C Tables 4.2.6.8 and 6.1.1.4'
P P 0.1023 0.0942 'International Tables Vol C Tables 4.2.6.8 and 6.1.1.4'
Mo Mo -1.6832 0.6857 'International Tables Vol C Tables 4.2.6.8 and 6.1.1.4'
Na Na 0.0362 0.0249 'International Tables Vol C Tables 4.2.6.8 and 6.1.1.4'

loop_
_geom_angle_atom_site_label_1
_geom_angle_atom_site_label_2
_geom_angle_atom_site_label_3
_geom_angle
_geom_angle_site_symmetry_1
_geom_angle_site_symmetry_3
O2 Mo1 O1 104.1(4) . .
O2 Mo1 O3 100.8(3) . .
O1 Mo1 O3 103.3(3) . .
O2 Mo1 O4 101.3(3) . .
O1 Mo1 O4 97.6(3) . .
O3 Mo1 O4 144.7(2) . .
O2 Mo1 O5 162.5(3) . .
O1 Mo1 O5 93.3(3) . .
O3 Mo1 O5 72.8(2) . .
O4 Mo1 O5 77.9(2) . .
O2 Mo1 O6 93.8(3) . .
O1 Mo1 O6 162.1(3) . .
O3 Mo1 O6 73.7(2) . .
O4 Mo1 O6 77.7(2) . .
O5 Mo1 O6 68.8(2) . .
O2 Mo1 Mo2 119.8(2) . .
O1 Mo1 Mo2 121.8(3) . .
O3 Mo1 Mo2 36.54(18) . .
O4 Mo1 Mo2 108.22(15) . .
O5 Mo1 Mo2 46.15(14) . .
O6 Mo1 Mo2 46.33(14) . .
O8 Mo2 O7 105.0(4) . .
O8 Mo2 O9 102.1(3) . .
O7 Mo2 O9 102.1(3) . .
O8 Mo2 O3 95.5(3) . .
O7 Mo2 O3 93.7(3) . .
O9 Mo2 O3 152.2(2) . .
O8 Mo2 O5 92.1(3) . .
O7 Mo2 O5 158.4(3) . .
O9 Mo2 O5 86.7(2) . .
O3 Mo2 O5 71.2(2) . .
O8 Mo2 O6 160.9(3) . .
O7 Mo2 O6 90.5(3) . .
O9 Mo2 O6 85.0(2) . .
O3 Mo2 O6 72.0(2) . .
O5 Mo2 O6 70.41(18) . .
O8 Mo2 Mo1 114.8(2) . .
O7 Mo2 Mo1 112.1(2) . .
O9 Mo2 Mo1 119.09(17) . .
O3 Mo2 Mo1 33.15(16) . .
O5 Mo2 Mo1 47.40(14) . .
O6 Mo2 Mo1 47.52(14) . .
O10 Mo3 O11 102.5(3) . .
O10 Mo3 O14 98.3(3) . .
O11 Mo3 O14 99.7(3) . .
O10 Mo3 O9 92.8(3) . .
O11 Mo3 O9 95.4(3) . .
O14 Mo3 O9 158.9(2) . .
O10 Mo3 O13 168.1(3) . .
O11 Mo3 O13 87.7(2) . .
O14 Mo3 O13 86.0(2) . .
O9 Mo3 O13 79.8(2) . .
O10 Mo3 O12 87.9(3) . .
O11 Mo3 O12 169.0(2) . .
O14 Mo3 O12 82.2(2) . .
O9 Mo3 O12 80.2(2) . .
O13 Mo3 O12 81.65(19) . .
O18 Mo4 O17 103.2(3) . .
O18 Mo4 O14 101.4(3) . .
O17 Mo4 O14 98.1(3) . .
O18 Mo4 O19 95.1(3) . .
O17 Mo4 O19 94.8(3) . .
O14 Mo4 O19 156.1(2) . .
O18 Mo4 O20 88.9(3) . .
O17 Mo4 O20 167.4(2) . .
O14 Mo4 O20 82.5(2) . .
O19 Mo4 O20 80.6(2) . .
O18 Mo4 O21 169.8(3) . .
O17 Mo4 O21 85.6(2) . .
O14 Mo4 O21 82.1(2) . .
O19 Mo4 O21 78.87(19) . .
O20 Mo4 O21 81.96(19) . .
O18 Mo4 Na3 144.8(2) . .
O17 Mo4 Na3 41.6(2) . .
O14 Mo4 Na3 86.39(19) . .
O19 Mo4 Na3 89.98(18) . .
O20 Mo4 Na3 126.20(16) . .
O21 Mo4 Na3 44.34(15) . .
O22 Mo5 O23 104.6(3) . .
O22 Mo5 O19 101.6(3) . .
O23 Mo5 O19 101.7(3) . .
O22 Mo5 O24 94.8(3) . .
O23 Mo5 O24 96.7(3) . .
O19 Mo5 O24 151.3(2) . .
O22 Mo5 O26 161.2(3) . .
O23 Mo5 O26 90.9(3) . .
O19 Mo5 O26 85.2(2) . .
O24 Mo5 O26 72.6(2) . .
O22 Mo5 O25 93.4(3) . .
O23 Mo5 O25 158.4(3) . .
O19 Mo5 O25 85.9(2) . .
O24 Mo5 O25 69.6(2) . .
O26 Mo5 O25 69.40(18) . .
O22 Mo5 Mo6 115.2(2) . .
O23 Mo5 Mo6 113.9(2) . .
O19 Mo5 Mo6 117.94(16) . .
O24 Mo5 Mo6 33.46(16) . .
O26 Mo5 Mo6 47.27(13) . .
O25 Mo5 Mo6 45.97(13) . .
O27 Mo6 O28 104.1(4) . .
O27 Mo6 O24 104.0(3) . .
O28 Mo6 O24 101.2(3) . .
O27 Mo6 O29 98.6(3) . .
O28 Mo6 O29 98.0(3) . .
O24 Mo6 O29 145.5(2) . .
O27 Mo6 O25 94.3(3) . .
O28 Mo6 O25 161.6(3) . .
O24 Mo6 O25 73.0(2) . .
O29 Mo6 O25 79.7(2) . .
O27 Mo6 O26 163.3(3) . .
O28 Mo6 O26 92.6(3) . .
O24 Mo6 O26 72.9(2) . .
O29 Mo6 O26 77.9(2) . .
O25 Mo6 O26 69.02(18) . .
O27 Mo6 Mo5 123.7(3) . .
O28 Mo6 Mo5 118.3(3) . .
O24 Mo6 Mo5 36.17(17) . .
O29 Mo6 Mo5 109.34(15) . .
O25 Mo6 Mo5 47.45(13) . .
O26 Mo6 Mo5 45.20(12) . .
O15 P1 O12 113.3(3) . .
O15 P1 O5 111.1(4) . .
O12 P1 O5 112.0(3) . .
O15 P1 C1 109.5(3) . .
O12 P1 C1 110.0(3) . .
O5 P1 C1 100.0(3) . .
O15 P1 Na5 34.7(3) . .
O12 P1 Na5 83.9(3) . .
O5 P1 Na5 143.1(3) . .
C1 P1 Na5 105.4(3) . .
O16 P2 O13 112.7(3) . .
O16 P2 O6 111.0(3) . .
O13 P2 O6 112.2(3) . .
O16 P2 C1 112.5(3) . .
O13 P2 C1 108.5(3) . .
O6 P2 C1 99.3(3) . .
O30 P3 O20 112.5(4) . .
O30 P3 O25 111.9(3) . .
O20 P3 O25 112.5(3) . .
O30 P3 C8 110.3(3) . .
O20 P3 C8 109.4(3) . .
O25 P3 C8 99.5(3) . .
O31 P4 O21 114.1(3) . .
O31 P4 O26 109.8(3) . .
O21 P4 O26 113.2(3) . .
O31 P4 C8 110.0(3) . .
O21 P4 C8 109.4(3) . .
O26 P4 C8 99.3(3) . .
O13 Na1 O20 81.42(18) . .
O13 Na1 O11 56.92(16) . .
O20 Na1 O11 69.50(18) . .
O13 Na1 O1W 143.8(3) . .
O20 Na1 O1W 134.4(3) . .
O11 Na1 O1W 122.6(3) . .
O13 Na1 O10W 88.8(5) . .
O20 Na1 O10W 149.0(6) . .
O11 Na1 O10W 128.0(5) . .
O1W Na1 O10W 63.0(6) . .
O13 Na1 O30 129.02(18) . .
O20 Na1 O30 51.10(16) . .
O11 Na1 O30 86.24(18) . .
O1W Na1 O30 84.2(3) . .
O10W Na1 O30 141.2(5) . .
O24 Na2 O10 111.4(2) . 2_755
O24 Na2 O2W 102.8(3) . .
O10 Na2 O2W 69.7(2) 2_755 .
O24 Na2 O12 149.1(2) . 2_755
O10 Na2 O12 57.36(17) 2_755 2_755
O2W Na2 O12 99.4(3) . 2_755
O3W Na3 O1W 90.3(4) . 4_565
O3W Na3 O7W 167.0(4) . .
O1W Na3 O7W 96.6(4) 4_565 .
O3W Na3 O4W 90.7(4) . .
O1W Na3 O4W 101.7(4) 4_565 .
O7W Na3 O4W 98.6(5) . .
O3W Na3 O21 82.2(3) . .
O1W Na3 O21 166.5(4) 4_565 .
O7W Na3 O21 88.8(3) . .
O4W Na3 O21 89.7(3) . .
O3W Na3 O17 82.7(3) . .
O1W Na3 O17 101.2(4) 4_565 .
O7W Na3 O17 85.1(4) . .
O4W Na3 O17 156.2(3) . .
O21 Na3 O17 66.8(2) . .
O3W Na3 Mo4 78.3(2) . .
O1W Na3 Mo4 127.6(3) 4_565 .
O7W Na3 Mo4 88.8(3) . .
O4W Na3 Mo4 129.0(3) . .
O21 Na3 Mo4 39.78(13) . .
O17 Na3 Mo4 27.24(14) . .
O5W Na4 O8W 102.6(6) . .
O5W Na4 O14W 170.8(8) . .
O8W Na4 O14W 85.4(8) . .
O5W Na4 O3 113.5(5) . 2_655
O8W Na4 O3 88.7(4) . 2_655
O14W Na4 O3 70.6(6) . 2_655
O5W Na4 O12W 78.0(5) . .
O8W Na4 O12W 123.7(5) . .
O14W Na4 O12W 93.8(8) . .
O3 Na4 O12W 143.5(5) 2_655 .
O5W Na4 O13W 75.1(6) . .
O8W Na4 O13W 158.3(8) . .
O14W Na4 O13W 99.1(8) . .
O3 Na4 O13W 73.0(6) 2_655 .
O12W Na4 O13W 77.4(7) . .
O5W Na4 Na6 98.4(4) . .
O8W Na4 Na6 150.5(5) . .
O14W Na4 Na6 72.5(7) . .
O3 Na4 Na6 101.6(3) 2_655 .
O12W Na4 Na6 42.0(4) . .
O13W Na4 Na6 48.6(7) . .
O9W Na5 O6W 107.4(6) . .
O9W Na5 O11W 94.7(8) . .
O6W Na5 O11W 82.3(6) . .
O9W Na5 O15 118.9(6) . .
O6W Na5 O15 131.1(5) . .
O11W Na5 O15 107.5(7) . .
O9W Na5 O7 87.7(5) . 4_565
O6W Na5 O7 79.6(4) . 4_565
O11W Na5 O7 161.6(6) . 4_565
O15 Na5 O7 87.1(3) . 4_565
O9W Na5 P1 139.5(6) . .
O6W Na5 P1 112.4(4) . .
O11W Na5 P1 97.3(6) . .
O15 Na5 P1 21.10(17) . .
O7 Na5 P1 92.5(3) 4_565 .
O7W Na6 O10W 88.1(7) 2_755 .
O7W Na6 O15W 129.5(6) 2_755 .
O10W Na6 O15W 141.6(8) . .
O7W Na6 O12W 83.0(5) 2_755 .
O10W Na6 O12W 66.1(8) . .
O15W Na6 O12W 106.0(8) . .
O7W Na6 O23 66.4(3) 2_755 2_755
O10W Na6 O23 143.5(7) . 2_755
O15W Na6 O23 65.3(5) . 2_755
O12W Na6 O23 84.6(5) . 2_755
O7W Na6 O27 130.2(4) 2_755 3_766
O10W Na6 O27 81.0(6) . 3_766
O15W Na6 O27 79.3(6) . 3_766
O12W Na6 O27 132.9(4) . 3_766
O23 Na6 O27 135.3(4) 2_755 3_766
O7W Na6 Na4 120.7(3) 2_755 .
O10W Na6 Na4 84.3(6) . .
O15W Na6 Na4 70.3(6) . .
O12W Na6 Na4 40.7(4) . .
O23 Na6 Na4 87.0(3) 2_755 .
O27 Na6 Na4 106.4(3) 3_766 .
Mo1 O3 Mo2 110.3(3) . .
Mo1 O3 Na4 136.9(3) . 2_645
Mo2 O3 Na4 107.4(3) . 2_645
C1 O4 Mo1 119.1(4) . .
P1 O5 Mo2 128.4(3) . .
P1 O5 Mo1 112.7(3) . .
Mo2 O5 Mo1 86.45(19) . .
P2 O6 Mo2 129.3(3) . .
P2 O6 Mo1 113.5(3) . .
Mo2 O6 Mo1 86.2(2) . .
Mo2 O7 Na5 142.1(4) . 4_566
Mo2 O9 Mo3 157.7(3) . .
Mo3 O10 Na2 116.9(3) . 2_745
Mo3 O11 Na1 111.0(3) . .
P1 O12 Mo3 134.4(3) . .
P1 O12 Na2 111.6(3) . 2_745
Mo3 O12 Na2 97.1(2) . 2_745
P2 O13 Mo3 136.4(3) . .
P2 O13 Na1 118.2(3) . .
Mo3 O13 Na1 100.9(2) . .
Mo4 O14 Mo3 156.8(3) . .
P1 O15 Na5 124.2(4) . .
Mo4 O17 Na3 111.1(3) . .
Mo5 O19 Mo4 158.8(3) . .
P3 O20 Mo4 136.1(3) . .
P3 O20 Na1 100.4(3) . .
Mo4 O20 Na1 123.5(2) . .
P4 O21 Mo4 132.8(3) . .
P4 O21 Na3 121.9(3) . .
Mo4 O21 Na3 95.9(2) . .
Mo5 O23 Na6 147.0(4) . 2_745
Mo6 O24 Mo5 110.4(3) . .
Mo6 O24 Na2 127.3(3) . .
Mo5 O24 Na2 110.0(3) . .
P3 O25 Mo6 113.4(3) . .
P3 O25 Mo5 127.1(3) . .
Mo6 O25 Mo5 86.58(19) . .
P4 O26 Mo5 130.5(3) . .
P4 O26 Mo6 113.3(3) . .
Mo5 O26 Mo6 87.53(18) . .
Mo6 O27 Na6 109.7(4) . 3_766
C8 O29 Mo6 117.3(4) . .
P3 O30 Na1 95.9(3) . .
O4 C1 C2 111.4(6) . .
O4 C1 P2 104.7(5) . .
C2 C1 P2 115.7(5) . .
O4 C1 P1 103.2(5) . .
C2 C1 P1 111.2(5) . .
P2 C1 P1 109.9(4) . .
C3 C2 C1 114.2(6) . .
C3 C2 H2A 108.7 . .
C1 C2 H2A 108.7 . .
C3 C2 H2B 108.7 . .
C1 C2 H2B 108.7 . .
H2A C2 H2B 107.6 . .
C7 C3 C4 116.5(7) . .
C7 C3 C2 122.0(7) . .
C4 C3 C2 121.4(7) . .
N1 C4 C3 122.5(8) . .
N1 C4 H4A 118.7 . .
C3 C4 H4A 118.7 . .
N1 C5 C6 118.6(8) . .
N1 C5 H5A 120.7 . .
C6 C5 H5A 120.7 . .
C5 C6 C7 118.1(8) . .
C5 C6 H6A 121.0 . .
C7 C6 H6A 121.0 . .
C3 C7 C6 121.5(8) . .
C3 C7 H7A 119.2 . .
C6 C7 H7A 119.2 . .
O29 C8 C9 112.2(6) . .
O29 C8 P4 104.9(5) . .
C9 C8 P4 117.6(5) . .
O29 C8 P3 103.4(5) . .
C9 C8 P3 108.1(5) . .
P4 C8 P3 109.8(4) . .
C10 C9 C8 113.6(6) . .
C10 C9 H9A 108.9 . .
C8 C9 H9A 108.9 . .
C10 C9 H9B 108.9 . .
C8 C9 H9B 108.9 . .
H9A C9 H9B 107.7 . .
C14 C10 C11 118.1(8) . .
C14 C10 C9 123.7(8) . .
C11 C10 C9 118.3(8) . .
N2 C11 C10 118.6(9) . .
N2 C11 H11A 120.7 . .
C10 C11 H11A 120.7 . .
C13 C12 N2 122.1(10) . .
C13 C12 H12A 118.9 . .
N2 C12 H12A 118.9 . .
C12 C13 C14 117.6(10) . .
C12 C13 H13A 121.2 . .
C14 C13 H13A 121.2 . .
C10 C14 C13 121.3(10) . .
C10 C14 H14A 119.3 . .
C13 C14 H14A 119.3 . .
C4 N1 C5 122.6(8) . .
C4 N1 H1A 118.7 . .
C5 N1 H1A 118.7 . .
C12 N2 C11 122.3(10) . .
C12 N2 H2C 118.9 . .
C11 N2 H2C 118.9 . .
Na3 O1W Na1 113.6(4) 4_566 .
Na3 O7W Na6 152.5(6) . 2_745
Na6 O10W Na1 129.3(10) . .
Na4 O12W Na6 97.3(6) . .

loop_
_geom_bond_atom_site_label_1
_geom_bond_atom_site_label_2
_geom_bond_distance
_geom_bond_site_symmetry_2
Mo1 O2 1.711(7) .
Mo1 O1 1.714(7) .
Mo1 O3 1.861(6) .
Mo1 O4 1.960(5) .
Mo1 O5 2.354(6) .
Mo1 O6 2.359(6) .
Mo1 Mo2 3.1918(13) .
Mo2 O8 1.727(7) .
Mo2 O7 1.728(7) .
Mo2 O9 1.810(6) .
Mo2 O3 2.026(6) .
Mo2 O5 2.306(6) .
Mo2 O6 2.314(6) .
Mo3 O10 1.707(6) .
Mo3 O11 1.713(6) .
Mo3 O14 1.911(5) .
Mo3 O9 2.021(6) .
Mo3 O13 2.185(5) .
Mo3 O12 2.221(5) .
Mo4 O18 1.706(5) .
Mo4 O17 1.725(6) .
Mo4 O14 1.893(5) .
Mo4 O19 1.997(5) .
Mo4 O20 2.185(5) .
Mo4 O21 2.261(5) .
Mo4 Na3 3.515(5) .
Mo5 O22 1.700(6) .
Mo5 O23 1.710(6) .
Mo5 O19 1.828(6) .
Mo5 O24 2.010(6) .
Mo5 O26 2.267(5) .
Mo5 O25 2.356(5) .
Mo5 Mo6 3.1922(14) .
Mo6 O27 1.698(7) .
Mo6 O28 1.703(7) .
Mo6 O24 1.877(6) .
Mo6 O29 1.966(6) .
Mo6 O25 2.299(5) .
Mo6 O26 2.347(5) .
P1 O15 1.490(6) .
P1 O12 1.517(6) .
P1 O5 1.571(6) .
P1 C1 1.854(7) .
P1 Na5 3.423(8) .
P2 O16 1.507(6) .
P2 O13 1.521(6) .
P2 O6 1.561(6) .
P2 C1 1.844(7) .
P3 O30 1.512(6) .
P3 O20 1.515(6) .
P3 O25 1.568(6) .
P3 C8 1.876(7) .
P4 O31 1.501(5) .
P4 O21 1.524(5) .
P4 O26 1.561(5) .
P4 C8 1.818(8) .
Na1 O13 2.801(6) .
Na1 O20 2.861(6) .
Na1 O11 2.906(7) .
Na1 O1W 2.921(10) .
Na1 O10W 2.93(2) .
Na1 O30 2.971(7) .
Na2 O24 2.802(7) .
Na2 O10 2.802(8) 2_755
Na2 O2W 2.802(10) .
Na2 O12 2.925(6) 2_755
Na3 O3W 2.171(11) .
Na3 O1W 2.335(12) 4_565
Na3 O7W 2.341(14) .
Na3 O4W 2.426(9) .
Na3 O21 2.469(7) .
Na3 O17 2.503(8) .
Na4 O5W 2.483(13) .
Na4 O8W 2.53(2) .
Na4 O14W 2.59(3) .
Na4 O3 2.726(10) 2_655
Na4 O12W 2.73(2) .
Na4 O13W 2.73(2) .
Na4 Na6 4.152(11) .
Na5 O9W 2.235(18) .
Na5 O6W 2.305(13) .
Na5 O11W 2.326(19) .
Na5 O15 2.357(9) .
Na5 O7 2.523(11) 4_565
Na6 O7W 2.692(18) 2_755
Na6 O10W 2.74(3) .
Na6 O15W 2.75(3) .
Na6 O12W 2.800(17) .
Na6 O23 2.950(10) 2_755
Na6 O27 3.018(11) 3_766
O3 Na4 2.726(10) 2_645
O4 C1 1.437(9) .
O7 Na5 2.523(11) 4_566
O10 Na2 2.802(8) 2_745
O12 Na2 2.925(6) 2_745
O23 Na6 2.950(10) 2_745
O27 Na6 3.018(11) 3_766
O29 C8 1.445(9) .
C1 C2 1.532(10) .
C2 C3 1.507(10) .
C2 H2A 0.9700 .
C2 H2B 0.9700 .
C3 C7 1.362(11) .
C3 C4 1.368(10) .
C4 N1 1.307(10) .
C4 H4A 0.9300 .
C5 N1 1.338(11) .
C5 C6 1.382(13) .
C5 H5A 0.9300 .
C6 C7 1.400(12) .
C6 H6A 0.9300 .
C7 H7A 0.9300 .
C8 C9 1.564(10) .
C9 C10 1.521(11) .
C9 H9A 0.9700 .
C9 H9B 0.9700 .
C10 C14 1.368(12) .
C10 C11 1.389(12) .
C11 N2 1.352(11) .
C11 H11A 0.9300 .
C12 C13 1.314(16) .
C12 N2 1.336(15) .
C12 H12A 0.9300 .
C13 C14 1.412(14) .
C13 H13A 0.9300 .
C14 H14A 0.9300 .
N1 H1A 0.8600 .
N2 H2C 0.8600 .
O1W Na3 2.335(12) 4_566
O7W Na6 2.692(18) 2_745
